data_4506676
loop_
_publ_author_name
'Cai, Song-Liang'
'Zheng, Sheng-Run'
'Wen, Zhen-Zhen'
'Fan, Jun'
'Wang, Ning'
'Zhang, Wei-Guang'

_publ_section_title
;
 Two Types of New Three-Dimensional d--f Heterometallic Coordination
 Polymers Based on 2-(Pyridin-3-yl)-1H-Imidazole-4,5-Dicarboxylate and
 Oxalate Ligands: Syntheses, Structures, Luminescence, and Magnetic
 Properties
;
_journal_issue 9
_journal_name_full 'Crystal Growth &amp; Design'
_journal_page_first 4441
_journal_paper_doi 10.1021/cg300613t
_journal_volume 12
_journal_year 2012
_chemical_formula_moiety 'C24 H18 Co N6 O20 Eu2, 4(H2 O)'
_chemical_formula_sum 'C24 H26 Co Eu2 N6 O24'
_chemical_formula_weight 1145.36
_chemical_name_systematic
; 
 ? 
;
_space_group_IT_number 2
_symmetry_cell_setting triclinic
_symmetry_space_group_name_Hall '-P 1'
_symmetry_space_group_name_H-M 'P -1'
_atom_sites_solution_hydrogens geom
_atom_sites_solution_primary direct
_atom_sites_solution_secondary difmap
_audit_creation_method SHELXL-97
_cell_angle_alpha 91.8010(10)
_cell_angle_beta 110.0120(10)
_cell_angle_gamma 102.8610(10)
_cell_formula_units_Z 2
_cell_length_a 10.5406(9)
_cell_length_b 12.7755(11)
_cell_length_c 14.1480(13)
_cell_measurement_reflns_used 3545
_cell_measurement_temperature 298(2)
_cell_measurement_theta_max 27.90
_cell_measurement_theta_min 2.34
_cell_volume 1733.2(3)
_computing_cell_refinement 'Bruker SAINT'
_computing_data_collection 'Bruker APEX2'
_computing_data_reduction 'Bruker SAINT'
_computing_molecular_graphics 'Bruker SHELXTL'
_computing_publication_material 'Bruker SHELXTL'
_computing_structure_refinement 'SHELXL-97 (Sheldrick, 2008)'
_computing_structure_solution 'SHELXS-97 (Sheldrick, 2008)'
_diffrn_ambient_temperature 298(2)
_diffrn_measured_fraction_theta_full 0.941
_diffrn_measured_fraction_theta_max 0.941
_diffrn_radiation_monochromator graphite
_diffrn_radiation_source 'fine-focus sealed tube'
_diffrn_radiation_type MoK\a
_diffrn_radiation_wavelength 0.71073
_diffrn_reflns_av_R_equivalents 0.0267
_diffrn_reflns_av_sigmaI/netI 0.0728
_diffrn_reflns_limit_h_max 7
_diffrn_reflns_limit_h_min -12
_diffrn_reflns_limit_k_max 15
_diffrn_reflns_limit_k_min -15
_diffrn_reflns_limit_l_max 16
_diffrn_reflns_limit_l_min -16
_diffrn_reflns_number 7561
_diffrn_reflns_theta_full 25.00
_diffrn_reflns_theta_max 25.00
_diffrn_reflns_theta_min 1.54
_exptl_absorpt_coefficient_mu 4.154
_exptl_absorpt_correction_T_max 0.4904
_exptl_absorpt_correction_T_min 0.4232
_exptl_absorpt_correction_type multi-scan
_exptl_absorpt_process_details 'SADABS (Sheldrick, 1996)'
_exptl_crystal_colour pink
_exptl_crystal_density_diffrn 2.195
_exptl_crystal_density_method 'not measured'
_exptl_crystal_description block
_exptl_crystal_F_000 1114
_exptl_crystal_size_max 0.25
_exptl_crystal_size_mid 0.23
_exptl_crystal_size_min 0.20
_refine_diff_density_max 8.130
_refine_diff_density_min -7.494
_refine_diff_density_rms 0.571
_refine_ls_extinction_method none
_refine_ls_goodness_of_fit_ref 1.036
_refine_ls_hydrogen_treatment mixed
_refine_ls_matrix_type full
_refine_ls_number_parameters 514
_refine_ls_number_reflns 5742
_refine_ls_number_restraints 42
_refine_ls_restrained_S_all 1.034
_refine_ls_R_factor_all 0.1829
_refine_ls_R_factor_gt 0.1333
_refine_ls_shift/su_max 0.005
_refine_ls_shift/su_mean 0.000
_refine_ls_structure_factor_coef Fsqd
_refine_ls_weighting_details 'calc w=1/[\s^2^(Fo^2^)+(0.0200P)^2^+300.0000P] where P=(Fo^2^+2Fc^2^)/3'
_refine_ls_weighting_scheme calc
_refine_ls_wR_factor_gt 0.2754
_refine_ls_wR_factor_ref 0.3121
_reflns_number_gt 4038
_reflns_number_total 5742
_reflns_threshold_expression >2sigma(I)
_cod_data_source_file cg300613t_si_001.cif
_cod_data_source_block Eu-Co
_cod_depositor_comments
;
The following automatic conversions were performed:

'_symmetry_cell_setting' value 'Triclinic' changed to 'triclinic'
according to /home/saulius/struct/CIF-dictionaries/cif_core.dic
dictionary named 'cif_core.dic' version 2.4.2 from 2011-04-26.

Automatic conversion script
Id: cif_fix_values 1891 2012-01-12 08:04:46Z andrius 
;
_cod_original_sg_symbol_Hall '-P 1 '
_cod_original_sg_symbol_H-M P-1
_cod_database_code 4506676

loop_
_symmetry_equiv_pos_as_xyz
'x, y, z'
'-x, -y, -z'

loop_
_atom_site_label
_atom_site_type_symbol
_atom_site_fract_x
_atom_site_fract_y
_atom_site_fract_z
_atom_site_U_iso_or_equiv
_atom_site_adp_type
_atom_site_occupancy
_atom_site_symmetry_multiplicity
_atom_site_calc_flag
_atom_site_refinement_flags
Eu1 Eu 0.04207(4) 0.75135(3) 0.03259(3) 0.03163(11) Uani 1 1 d .
Eu2 Eu 0.41122(4) 0.74951(3) -0.02499(3) 0.03212(11) Uani 1 1 d .
Co1 Co 0.21597(11) 0.72575(10) 0.50275(8) 0.0415(3) Uani 1 1 d .
C13 C 0.3738(7) 0.6970(6) 0.2694(5) 0.035(2) Uani 1 1 d .
C14 C 0.3753(7) 0.7098(6) 0.1667(5) 0.035(2) Uani 1 1 d .
C12 C 0.2971(7) 0.7191(7) 0.3225(5) 0.032(2) Uani 1 1 d .
C11 C 0.1760(8) 0.7687(5) 0.2953(5) 0.035(2) Uani 1 1 d .
C15 C 0.4694(6) 0.6687(6) 0.4261(6) 0.031(2) Uani 1 1 d .
C16 C 0.5701(6) 0.6439(6) 0.5175(5) 0.027(2) Uani 1 1 d .
N4 N 0.3534(6) 0.7027(5) 0.4209(4) 0.0345(19) Uani 1 1 d .
N5 N 0.4809(6) 0.6650(5) 0.3359(4) 0.0358(19) Uani 1 1 d .
H5 H 0.5459 0.6453 0.3219 0.043 Uiso 1 1 calc R
O6 O 0.1227(5) 0.7990(5) 0.2107(4) 0.0431(17) Uani 1 1 d .
O8 O 0.4815(5) 0.6957(5) 0.1474(3) 0.0432(17) Uani 1 1 d .
O7 O 0.2717(4) 0.7265(4) 0.0941(3) 0.0283(12) Uani 1 1 d U
O5 O 0.1372(5) 0.7873(5) 0.3684(4) 0.0470(18) Uani 1 1 d .
O1 O 0.2910(5) 0.6649(5) 0.6407(4) 0.0465(18) Uani 1 1 d .
N1 N 0.0856(6) 0.7633(5) 0.5821(4) 0.0358(19) Uani 1 1 d .
O3 O 0.1840(4) 0.7824(4) 0.9126(3) 0.0264(12) Uani 1 1 d U
O16 O 0.5544(5) 1.0840(4) -0.0818(4) 0.0431(17) Uani 1 1 d .
O4 O -0.0251(5) 0.8132(5) 0.8595(4) 0.0417(16) Uani 1 1 d .
O14 O 0.0001(5) 0.4047(4) 0.0842(4) 0.0402(17) Uani 1 1 d .
N6 N 0.7652(7) 0.5643(6) 0.5903(5) 0.045(2) Uani 1 1 d .
C18 C 0.6751(9) 0.6496(8) 0.6990(6) 0.055(3) Uani 1 1 d .
H18 H 0.6790 0.6683 0.7641 0.066 Uiso 1 1 calc R
C19 C 0.7693(9) 0.5932(7) 0.6822(8) 0.058(3) Uani 1 1 d .
H19 H 0.8361 0.5761 0.7379 0.070 Uiso 1 1 calc R
C20 C 0.6668(8) 0.5866(8) 0.5119(6) 0.047(3) Uani 1 1 d .
H20 H 0.6613 0.5623 0.4477 0.056 Uiso 1 1 calc R
C17 C 0.5781(10) 0.6754(9) 0.6155(7) 0.061(3) Uani 1 1 d .
H17 H 0.5172 0.7142 0.6244 0.073 Uiso 1 1 calc R
C6 C -0.1079(7) 0.8415(6) 0.4806(6) 0.035(2) Uani 1 1 d .
C7 C -0.1352(8) 0.7846(9) 0.3855(7) 0.058(3) Uani 1 1 d .
H7 H -0.0984 0.7256 0.3818 0.070 Uiso 1 1 calc R
N2 N -0.0232(6) 0.8347(6) 0.6663(4) 0.038(2) Uani 1 1 d .
H2 H -0.0792 0.8683 0.6784 0.046 Uiso 1 1 calc R
C2 C 0.1447(8) 0.7507(7) 0.6860(5) 0.040(2) Uani 1 1 d .
C3 C 0.0778(7) 0.7956(6) 0.7385(5) 0.028(2) Uani 1 1 d .
C5 C -0.0182(6) 0.8114(6) 0.5770(6) 0.037(2) Uani 1 1 d .
O2 O 0.3225(4) 0.6861(4) 0.8013(4) 0.0418(17) Uani 1 1 d .
C1 C 0.2584(7) 0.6984(7) 0.7110(6) 0.042(2) Uani 1 1 d .
C8 C -0.2166(8) 0.8173(7) 0.2984(6) 0.042(3) Uani 1 1 d .
H8 H -0.2393 0.7794 0.2353 0.051 Uiso 1 1 calc R
N3 N -0.2404(8) 0.9639(7) 0.3981(6) 0.062(3) Uani 1 1 d .
C9 C -0.2613(10) 0.9045(8) 0.3077(6) 0.057(3) Uani 1 1 d .
H9 H -0.3114 0.9284 0.2481 0.069 Uiso 1 1 calc R
C10 C -0.1644(8) 0.9307(6) 0.4813(6) 0.050(2) Uani 1 1 d .
H10 H -0.1475 0.9686 0.5433 0.060 Uiso 1 1 calc R
O13 O 0.0326(5) 0.5845(4) 0.1113(3) 0.0350(16) Uani 1 1 d .
O15 O 0.4425(6) 0.9096(5) -0.1088(4) 0.046(2) Uani 1 1 d .
C4 C 0.0787(7) 0.7947(6) 0.8426(6) 0.033(2) Uani 1 1 d .
O9 O -0.1205(6) 0.8614(4) 0.0404(5) 0.0500(18) Uani 1 1 d .
O11 O -0.2017(5) 0.6522(5) -0.0165(5) 0.0549(18) Uani 1 1 d .
C21 C -0.2508(6) 0.8158(6) 0.0232(5) 0.0305(11) Uani 1 1 d U
C22 C -0.2919(6) 0.6943(6) -0.0126(5) 0.0253(13) Uani 1 1 d U
C24 C 0.5032(7) 0.9993(6) -0.0555(5) 0.033(2) Uani 1 1 d .
O10 O -0.3370(5) 0.8518(4) 0.0343(4) 0.0401(12) Uani 1 1 d U
O12 O -0.4226(6) 0.6493(5) -0.0376(5) 0.0495(19) Uani 1 1 d .
C23 C 0.0098(8) 0.4975(7) 0.0556(5) 0.041(3) Uani 1 1 d .
O2W O 0.0795(6) 0.5656(5) 0.4443(5) 0.054(2) Uani 1 1 d .
H2WA H 0.1083 0.5094 0.4404 0.081 Uiso 1 1 d R
H2WB H 0.0062 0.5604 0.3923 0.081 Uiso 1 1 d R
O1W O 0.3537(6) 0.8749(6) 0.5687(5) 0.067(3) Uani 1 1 d .
H1WA H 0.4326 0.9055 0.5672 0.101 Uiso 1 1 d R
H1WB H 0.3278 0.9217 0.5983 0.101 Uiso 1 1 d R
O3W O 0.1703(5) 0.9458(5) 0.0613(4) 0.0460(19) Uani 1 1 d .
H3WA H 0.2280 0.9673 0.1221 0.069 Uiso 1 1 d R
H3WB H 0.1612 1.0012 0.0314 0.069 Uiso 1 1 d R
O4W O 0.3057(6) 0.5550(5) -0.0424(4) 0.059(2) Uani 1 1 d .
H4WA H 0.2587 0.5131 -0.0151 0.088 Uiso 1 1 d R
H4WB H 0.3110 0.5179 -0.0918 0.088 Uiso 1 1 d R
O5W O 0.6136(7) 0.5247(6) 0.2573(6) 0.079(3) Uani 1 1 d .
H5WA H 0.5298 0.5287 0.2299 0.118 Uiso 1 1 d R
H5WB H 0.6138 0.4727 0.2935 0.118 Uiso 1 1 d R
O6W O 0.8921(9) 0.5613(8) 0.2479(6) 0.097(4) Uani 1 1 d .
H6WA H 0.9370 0.5682 0.2079 0.145 Uiso 1 1 d R
H6WB H 0.8472 0.6094 0.2401 0.145 Uiso 1 1 d R
O7W O 0.8461(7) 0.9751(5) 0.7345(5) 0.071(2) Uani 1 1 d .
H7WA H 0.8716 1.0434 0.7420 0.107 Uiso 1 1 d R
H7WB H 0.8967 0.9530 0.7874 0.107 Uiso 1 1 d R
O8W O 0.5829(10) 0.8876(9) 0.7543(8) 0.133(5) Uani 1 1 d .
H8WA H 0.5247 0.8854 0.7838 0.199 Uiso 1 1 d R
H8WB H 0.5405 0.8535 0.6958 0.199 Uiso 1 1 d R

loop_
_atom_site_aniso_label
_atom_site_aniso_U_11
_atom_site_aniso_U_22
_atom_site_aniso_U_33
_atom_site_aniso_U_23
_atom_site_aniso_U_13
_atom_site_aniso_U_12
Eu1 0.02591(14) 0.03723(18) 0.02829(16) 0.00017(15) 0.00513(13) 0.00879(13)
Eu2 0.02597(14) 0.03812(18) 0.02825(17) 0.00031(15) 0.00501(13) 0.00803(13)
Co1 0.0344(4) 0.0573(6) 0.0328(5) 0.0021(5) 0.0079(4) 0.0186(4)
C13 0.036(3) 0.045(4) 0.020(3) 0.000(3) 0.006(3) 0.010(3)
C14 0.025(3) 0.046(4) 0.041(3) 0.017(3) 0.022(2) 0.006(3)
C12 0.030(3) 0.062(4) 0.015(2) 0.013(3) 0.015(2) 0.018(3)
C11 0.054(4) 0.023(3) 0.023(3) 0.009(3) 0.007(3) 0.012(3)
C15 0.011(2) 0.034(3) 0.044(4) 0.015(3) 0.002(3) 0.008(2)
C16 0.013(3) 0.043(4) 0.017(3) 0.005(3) -0.003(2) 0.004(3)
N4 0.048(3) 0.046(3) 0.009(2) -0.002(2) 0.010(2) 0.011(3)
N5 0.032(2) 0.067(4) 0.013(2) 0.009(3) 0.007(2) 0.024(2)
O6 0.0319(19) 0.072(3) 0.038(2) 0.007(2) 0.0177(18) 0.030(2)
O8 0.038(2) 0.092(4) 0.0105(19) 0.005(2) 0.0099(16) 0.036(2)
O7 0.0277(17) 0.0338(18) 0.0245(19) 0.0036(16) 0.0012(14) 0.0230(14)
O5 0.036(2) 0.069(3) 0.040(3) 0.015(3) 0.011(2) 0.025(2)
O1 0.045(2) 0.069(3) 0.034(3) 0.006(2) 0.014(2) 0.033(2)
N1 0.044(3) 0.055(4) 0.019(2) 0.005(2) 0.0233(19) 0.014(3)
O3 0.0236(17) 0.0327(19) 0.0191(17) 0.0092(16) 0.0004(14) 0.0099(15)
O16 0.044(2) 0.037(3) 0.047(3) -0.013(2) 0.019(2) 0.006(2)
O4 0.0331(19) 0.073(3) 0.031(2) 0.001(2) 0.0162(17) 0.0304(19)
O14 0.039(2) 0.046(3) 0.031(2) 0.005(2) 0.007(2) 0.010(2)
N6 0.037(3) 0.044(4) 0.042(4) -0.007(3) 0.003(3) 0.010(3)
C18 0.059(5) 0.079(6) 0.028(3) 0.024(4) 0.018(3) 0.011(4)
C19 0.041(4) 0.050(5) 0.066(6) 0.013(4) -0.007(4) 0.019(4)
C20 0.044(4) 0.064(5) 0.029(4) -0.004(4) 0.014(3) 0.005(4)
C17 0.041(4) 0.079(6) 0.043(5) 0.024(4) -0.007(4) 0.008(4)
C6 0.023(3) 0.034(3) 0.046(4) 0.004(3) 0.006(3) 0.013(2)
C7 0.031(3) 0.087(6) 0.048(5) -0.006(5) -0.002(4) 0.027(4)
N2 0.024(3) 0.056(4) 0.024(3) -0.012(3) 0.002(2) 0.002(3)
C2 0.038(3) 0.071(5) 0.009(3) 0.015(3) 0.001(3) 0.021(3)
C3 0.023(3) 0.029(3) 0.026(3) 0.005(3) 0.006(2) 0.002(3)
C5 0.021(3) 0.054(4) 0.039(4) 0.005(3) 0.007(3) 0.024(2)
O2 0.0206(18) 0.053(3) 0.056(3) -0.005(2) 0.0118(19) 0.0214(18)
C1 0.027(3) 0.060(4) 0.037(4) 0.014(3) 0.000(3) 0.025(3)
C8 0.046(4) 0.058(5) 0.026(3) 0.000(3) 0.015(3) 0.016(3)
N3 0.067(4) 0.065(4) 0.042(4) 0.000(4) -0.005(4) 0.034(3)
C9 0.060(5) 0.083(6) 0.018(3) 0.011(4) -0.004(4) 0.024(5)
C10 0.068(4) 0.055(3) 0.035(4) 0.003(3) 0.006(3) 0.053(3)
O13 0.039(2) 0.034(3) 0.018(2) -0.001(2) -0.002(2) 0.001(2)
O15 0.049(3) 0.051(3) 0.012(2) -0.001(2) -0.009(2) -0.005(3)
C4 0.028(3) 0.028(3) 0.044(4) -0.008(3) 0.018(2) 0.007(2)
O9 0.050(3) 0.022(2) 0.072(3) -0.031(2) 0.022(2) 0.0027(19)
O11 0.0417(19) 0.053(3) 0.086(3) -0.018(2) 0.0391(19) 0.0221(18)
C21 0.0168(15) 0.0442(17) 0.0333(16) 0.0028(15) 0.0115(13) 0.0096(14)
C22 0.0131(17) 0.037(2) 0.0263(19) 0.0100(17) 0.0051(15) 0.0085(16)
C24 0.018(3) 0.041(4) 0.027(3) 0.007(3) -0.010(3) 0.007(3)
O10 0.0248(15) 0.0517(18) 0.0494(18) -0.0030(16) 0.0170(13) 0.0156(14)
O12 0.043(3) 0.039(3) 0.062(3) -0.014(3) 0.019(2) 0.004(2)
C23 0.034(4) 0.051(5) 0.024(4) -0.011(3) 0.002(3) -0.003(3)
O2W 0.037(3) 0.064(4) 0.044(3) -0.003(3) -0.004(3) 0.011(3)
O1W 0.036(3) 0.084(5) 0.071(4) -0.013(4) 0.021(3) -0.006(3)
O3W 0.035(2) 0.050(3) 0.050(3) 0.011(3) 0.015(2) 0.006(2)
O4W 0.066(3) 0.060(4) 0.054(3) 0.011(3) 0.040(2) -0.008(3)
O5W 0.070(4) 0.076(4) 0.101(5) 0.017(4) 0.029(4) 0.040(3)
O6W 0.089(5) 0.109(7) 0.086(5) -0.001(5) 0.041(4) -0.004(5)
O7W 0.099(3) 0.055(3) 0.082(4) 0.004(3) 0.043(3) 0.047(2)
O8W 0.110(5) 0.146(9) 0.159(8) -0.014(7) 0.074(5) 0.027(6)

loop_
_atom_type_symbol
_atom_type_description
_atom_type_scat_dispersion_real
_atom_type_scat_dispersion_imag
_atom_type_scat_source
C C 0.0033 0.0016 'International Tables Vol C Tables 4.2.6.8 and 6.1.1.4'
H H 0.0000 0.0000 'International Tables Vol C Tables 4.2.6.8 and 6.1.1.4'
N N 0.0061 0.0033 'International Tables Vol C Tables 4.2.6.8 and 6.1.1.4'
O O 0.0106 0.0060 'International Tables Vol C Tables 4.2.6.8 and 6.1.1.4'
Co Co 0.3494 0.9721 'International Tables Vol C Tables 4.2.6.8 and 6.1.1.4'
Eu Eu -0.1578 3.6682 'International Tables Vol C Tables 4.2.6.8 and 6.1.1.4'

loop_
_geom_angle_atom_site_label_1
_geom_angle_atom_site_label_2
_geom_angle_atom_site_label_3
_geom_angle
_geom_angle_site_symmetry_1
_geom_angle_site_symmetry_3
O7 Eu1 O6 75.04(18) . .
O7 Eu1 O14 82.94(17) . 2_565
O6 Eu1 O14 138.2(2) . 2_565
O7 Eu1 O13 72.67(17) . .
O6 Eu1 O13 72.40(18) . .
O14 Eu1 O13 67.20(18) 2_565 .
O7 Eu1 O11 141.76(18) . .
O6 Eu1 O11 105.9(2) . .
O14 Eu1 O11 71.3(2) 2_565 .
O13 Eu1 O11 71.46(18) . .
O7 Eu1 O9 148.30(15) . .
O6 Eu1 O9 80.4(2) . .
O14 Eu1 O9 128.63(17) 2_565 .
O13 Eu1 O9 118.4(2) . .
O11 Eu1 O9 64.58(18) . .
O7 Eu1 O3W 82.32(17) . .
O6 Eu1 O3W 74.9(2) . .
O14 Eu1 O3W 137.0(2) 2_565 .
O13 Eu1 O3W 142.85(16) . .
O11 Eu1 O3W 135.6(2) . .
O9 Eu1 O3W 72.03(18) . .
O7 Eu1 O4 113.50(17) . 1_554
O6 Eu1 O4 147.6(2) . 1_554
O14 Eu1 O4 74.03(19) 2_565 1_554
O13 Eu1 O4 139.74(16) . 1_554
O11 Eu1 O4 86.55(18) . 1_554
O9 Eu1 O4 78.2(2) . 1_554
O3W Eu1 O4 75.43(17) . 1_554
O7 Eu1 O3 62.65(15) . 1_554
O6 Eu1 O3 128.27(15) . 1_554
O14 Eu1 O3 65.99(17) 2_565 1_554
O13 Eu1 O3 117.44(18) . 1_554
O11 Eu1 O3 125.71(17) . 1_554
O9 Eu1 O3 122.77(18) . 1_554
O3W Eu1 O3 71.38(18) . 1_554
O4 Eu1 O3 50.91(16) 1_554 1_554
O7 Eu1 C4 88.17(18) . 1_554
O6 Eu1 C4 147.52(17) . 1_554
O14 Eu1 C4 64.0(2) 2_565 1_554
O13 Eu1 C4 129.2(2) . 1_554
O11 Eu1 C4 104.49(19) . 1_554
O9 Eu1 C4 102.6(2) . 1_554
O3W Eu1 C4 75.44(19) . 1_554
O4 Eu1 C4 25.82(19) 1_554 1_554
O3 Eu1 C4 25.64(16) 1_554 1_554
O7 Eu1 C23 73.80(18) . .
O6 Eu1 C23 92.5(2) . .
O14 Eu1 C23 46.77(19) 2_565 .
O13 Eu1 C23 20.43(18) . .
O11 Eu1 C23 68.0(2) . .
O9 Eu1 C23 127.6(2) . .
O3W Eu1 C23 155.27(18) . .
O4 Eu1 C23 119.89(18) 1_554 .
O3 Eu1 C23 102.2(2) 1_554 .
C4 Eu1 C23 109.5(2) 1_554 .
O7 Eu1 C23 78.39(17) . 2_565
O6 Eu1 C23 119.3(2) . 2_565
O14 Eu1 C23 19.54(19) 2_565 2_565
O13 Eu1 C23 47.66(18) . 2_565
O11 Eu1 C23 67.9(2) . 2_565
O9 Eu1 C23 132.01(18) . 2_565
O3W Eu1 C23 151.4(2) . 2_565
O4 Eu1 C23 93.17(19) 1_554 2_565
O3 Eu1 C23 81.05(19) 1_554 2_565
C4 Eu1 C23 83.0(2) 1_554 2_565
C23 Eu1 C23 27.2(3) . 2_565
O2 Eu2 O3 75.19(17) 1_554 1_554
O2 Eu2 O15 75.13(18) 1_554 .
O3 Eu2 O15 76.18(19) 1_554 .
O2 Eu2 O12 77.92(19) 1_554 1_655
O3 Eu2 O12 150.55(16) 1_554 1_655
O15 Eu2 O12 108.2(2) . 1_655
O2 Eu2 O4W 72.57(19) 1_554 .
O3 Eu2 O4W 89.88(19) 1_554 .
O15 Eu2 O4W 147.15(17) . .
O12 Eu2 O4W 70.6(2) 1_655 .
O2 Eu2 O16 137.81(19) 1_554 2_675
O3 Eu2 O16 78.40(16) 1_554 2_675
O15 Eu2 O16 66.93(19) . 2_675
O12 Eu2 O16 130.65(17) 1_655 2_675
O4W Eu2 O16 139.8(2) . 2_675
O2 Eu2 O8 144.7(2) 1_554 .
O3 Eu2 O8 114.94(18) 1_554 .
O15 Eu2 O8 139.19(17) . .
O12 Eu2 O8 81.4(2) 1_655 .
O4W Eu2 O8 73.66(19) . .
O16 Eu2 O8 76.8(2) 2_675 .
O2 Eu2 O10 112.15(18) 1_554 1_655
O3 Eu2 O10 139.72(17) 1_554 1_655
O15 Eu2 O10 68.46(18) . 1_655
O12 Eu2 O10 63.07(18) 1_655 1_655
O4W Eu2 O10 130.4(2) . 1_655
O16 Eu2 O10 70.56(19) 2_675 1_655
O8 Eu2 O10 82.60(17) . 1_655
O2 Eu2 O7 125.67(15) 1_554 .
O3 Eu2 O7 62.95(15) 1_554 .
O15 Eu2 O7 122.1(2) . .
O12 Eu2 O7 127.74(19) 1_655 .
O4W Eu2 O7 74.3(2) . .
O16 Eu2 O7 66.08(17) 2_675 .
O8 Eu2 O7 51.99(16) . .
O10 Eu2 O7 122.14(16) 1_655 .
O2 Eu2 C14 143.41(18) 1_554 .
O3 Eu2 C14 89.00(18) 1_554 .
O15 Eu2 C14 133.4(2) . .
O12 Eu2 C14 106.0(2) 1_655 .
O4W Eu2 C14 74.6(2) . .
O16 Eu2 C14 66.9(2) 2_675 .
O8 Eu2 C14 26.1(2) . .
O10 Eu2 C14 101.31(18) 1_655 .
O7 Eu2 C14 26.14(16) . .
O2 Eu2 C24 122.31(19) 1_554 2_675
O3 Eu2 C24 81.79(16) 1_554 2_675
O15 Eu2 C24 48.02(19) . 2_675
O12 Eu2 C24 123.47(18) 1_655 2_675
O4W Eu2 C24 159.7(2) . 2_675
O16 Eu2 C24 20.1(2) 2_675 2_675
O8 Eu2 C24 93.01(19) . 2_675
O10 Eu2 C24 60.42(19) 1_655 2_675
O7 Eu2 C24 85.44(18) . 2_675
C14 Eu2 C24 86.6(2) . 2_675
O2 Eu2 C24 95.17(19) 1_554 .
O3 Eu2 C24 82.16(17) 1_554 .
O15 Eu2 C24 20.07(17) . .
O12 Eu2 C24 112.2(2) 1_655 .
O4W Eu2 C24 166.84(17) . .
O16 Eu2 C24 48.7(2) 2_675 .
O8 Eu2 C24 119.22(18) . .
O10 Eu2 C24 58.14(18) 1_655 .
O7 Eu2 C24 110.79(19) . .
C14 Eu2 C24 115.5(2) . .
C24 Eu2 C24 28.9(3) 2_675 .
O5 Co1 O1W 91.1(3) . .
O5 Co1 O1 178.1(3) . .
O1W Co1 O1 88.9(2) . .
O5 Co1 N1 101.1(2) . .
O1W Co1 N1 87.5(3) . .
O1 Co1 N1 76.9(2) . .
O5 Co1 O2W 93.1(2) . .
O1W Co1 O2W 175.8(3) . .
O1 Co1 O2W 87.0(2) . .
N1 Co1 O2W 91.9(3) . .
O5 Co1 N4 76.2(2) . .
O1W Co1 N4 88.3(3) . .
O1 Co1 N4 105.8(2) . .
N1 Co1 N4 175.0(3) . .
O2W Co1 N4 92.4(3) . .
C12 C13 N5 105.8(6) . .
C12 C13 C14 136.2(7) . .
N5 C13 C14 117.7(7) . .
O7 C14 O8 118.6(7) . .
O7 C14 C13 123.0(7) . .
O8 C14 C13 118.2(6) . .
O7 C14 Eu2 62.2(4) . .
O8 C14 Eu2 57.2(4) . .
C13 C14 Eu2 173.4(4) . .
C13 C12 N4 111.1(7) . .
C13 C12 C11 131.6(7) . .
N4 C12 C11 116.8(7) . .
O6 C11 O5 121.3(8) . .
O6 C11 C12 124.1(8) . .
O5 C11 C12 114.4(6) . .
N5 C15 N4 109.8(6) . .
N5 C15 C16 124.2(7) . .
N4 C15 C16 125.9(7) . .
C20 C16 C17 115.5(7) . .
C20 C16 C15 121.3(7) . .
C17 C16 C15 123.2(8) . .
C12 N4 C15 104.2(7) . .
C12 N4 Co1 110.3(5) . .
C15 N4 Co1 145.2(5) . .
C15 N5 C13 109.0(7) . .
C11 O6 Eu1 144.9(5) . .
C14 O8 Eu2 96.7(4) . .
C14 O7 Eu1 150.1(5) . .
C14 O7 Eu2 91.7(5) . .
Eu1 O7 Eu2 118.13(18) . .
C11 O5 Co1 120.1(5) . .
C1 O1 Co1 116.4(5) . .
C5 N1 C2 104.4(7) . .
C5 N1 Co1 144.6(5) . .
C2 N1 Co1 109.7(5) . .
C4 O3 Eu2 152.4(5) . 1_556
C4 O3 Eu1 90.2(5) . 1_556
Eu2 O3 Eu1 116.18(17) 1_556 1_556
C24 O16 Eu2 116.3(5) . 2_675
C4 O4 Eu1 94.4(4) . 1_556
C23 O14 Eu1 120.7(5) . 2_565
C20 N6 C19 117.9(9) . .
C17 C18 C19 117.8(9) . .
N6 C19 C18 122.5(8) . .
N6 C20 C16 125.6(8) . .
C18 C17 C16 120.7(10) . .
C10 C6 C7 117.6(8) . .
C10 C6 C5 120.4(7) . .
C7 C6 C5 122.0(8) . .
C8 C7 C6 119.6(9) . .
C5 N2 C3 108.4(7) . .
C3 C2 N1 108.8(7) . .
C3 C2 C1 136.1(7) . .
N1 C2 C1 115.0(7) . .
C2 C3 N2 105.8(6) . .
C2 C3 C4 134.0(7) . .
N2 C3 C4 119.4(7) . .
N2 C5 N1 112.4(6) . .
N2 C5 C6 124.7(8) . .
N1 C5 C6 122.7(7) . .
C1 O2 Eu2 149.8(6) . 1_556
O1 C1 O2 120.7(8) . .
O1 C1 C2 118.4(7) . .
O2 C1 C2 120.9(8) . .
C9 C8 C7 117.7(8) . .
C10 N3 C9 115.7(9) . .
C8 C9 N3 126.1(8) . .
N3 C10 C6 123.3(8) . .
C23 O13 Eu1 117.5(5) . .
C24 O15 Eu2 118.7(5) . .
O3 C4 O4 121.8(7) . .
O3 C4 C3 119.9(7) . .
O4 C4 C3 118.1(6) . .
O3 C4 Eu1 64.1(4) . 1_556
O4 C4 Eu1 59.8(4) . 1_556
C3 C4 Eu1 168.6(4) . 1_556
C21 O9 Eu1 120.6(5) . .
C22 O11 Eu1 122.9(4) . .
O10 C21 O9 130.1(7) . .
O10 C21 C22 116.3(6) . .
O9 C21 C22 113.5(6) . .
O11 C22 O12 127.4(7) . .
O11 C22 C21 118.1(5) . .
O12 C22 C21 114.5(6) . .
O12 C22 Eu1 166.4(5) . .
C21 C22 Eu1 79.1(3) . .
O16 C24 O15 127.8(7) . .
O16 C24 C24 118.7(8) . 2_675
O15 C24 C24 113.2(8) . 2_675
C24 C24 Eu2 76.2(5) 2_675 2_675
O16 C24 Eu2 163.6(6) . .
O15 C24 Eu2 41.2(4) . .
C24 C24 Eu2 74.9(5) 2_675 .
Eu2 C24 Eu2 151.1(3) 2_675 .
C21 O10 Eu2 123.1(5) . 1_455
C22 O12 Eu2 122.3(5) . 1_455
O14 C23 O13 125.4(7) . .
O14 C23 C23 115.7(9) . 2_565
O13 C23 C23 118.9(10) . 2_565
O14 C23 Eu1 167.4(6) . .
C23 C23 Eu1 76.8(7) 2_565 .
O13 C23 Eu1 165.2(6) . 2_565
C23 C23 Eu1 75.9(6) 2_565 2_565
Eu1 C23 Eu1 152.8(3) . 2_565

loop_
_geom_bond_atom_site_label_1
_geom_bond_atom_site_label_2
_geom_bond_distance
_geom_bond_site_symmetry_2
Eu1 O7 2.374(5) .
Eu1 O6 2.377(5) .
Eu1 O14 2.408(6) 2_565
Eu1 O13 2.434(5) .
Eu1 O11 2.442(5) .
Eu1 O9 2.473(6) .
Eu1 O3W 2.495(5) .
Eu1 O4 2.511(5) 1_554
Eu1 O3 2.607(5) 1_554
Eu1 C4 2.897(8) 1_554
Eu1 C23 3.224(9) .
Eu1 C23 3.236(9) 2_565
Eu2 O2 2.353(6) 1_554
Eu2 O3 2.391(5) 1_554
Eu2 O15 2.412(6) .
Eu2 O12 2.436(7) 1_655
Eu2 O4W 2.452(6) .
Eu2 O16 2.453(6) 2_675
Eu2 O8 2.462(5) .
Eu2 O10 2.513(4) 1_655
Eu2 O7 2.573(5) .
Eu2 C14 2.908(8) .
Eu2 C24 3.191(7) 2_675
Eu2 C24 3.211(8) .
Co1 O5 2.056(6) .
Co1 O1W 2.083(6) .
Co1 O1 2.087(6) .
Co1 N1 2.167(7) .
Co1 O2W 2.170(6) .
Co1 N4 2.201(7) .
C13 C12 1.342(12) .
C13 N5 1.352(9) .
C13 C14 1.472(11) .
C14 O7 1.282(8) .
C14 O8 1.288(10) .
C12 N4 1.358(8) .
C12 C11 1.490(12) .
C11 O6 1.251(9) .
C11 O5 1.269(11) .
C15 N5 1.323(10) .
C15 N4 1.365(10) .
C15 C16 1.462(9) .
C16 C20 1.401(13) .
C16 C17 1.401(13) .
O1 C1 1.250(11) .
N1 C5 1.351(11) .
N1 C2 1.416(8) .
O3 C4 1.254(8) .
O3 Eu2 2.391(5) 1_556
O3 Eu1 2.607(5) 1_556
O16 C24 1.226(9) .
O16 Eu2 2.453(6) 2_675
O4 C4 1.266(10) .
O4 Eu1 2.511(5) 1_556
O14 C23 1.258(11) .
O14 Eu1 2.408(6) 2_565
N6 C20 1.324(10) .
N6 C19 1.324(14) .
C18 C17 1.377(12) .
C18 C19 1.425(16) .
C6 C10 1.400(12) .
C6 C7 1.415(13) .
C6 C5 1.487(10) .
C7 C8 1.377(12) .
N2 C5 1.311(11) .
N2 C3 1.397(9) .
C2 C3 1.375(12) .
C2 C1 1.446(12) .
C3 C4 1.469(11) .
O2 C1 1.257(9) .
O2 Eu2 2.353(6) 1_556
C8 C9 1.321(15) .
N3 C10 1.320(11) .
N3 C9 1.390(13) .
O13 C23 1.269(10) .
O15 C24 1.257(9) .
C4 Eu1 2.897(8) 1_556
O9 C21 1.299(8) .
O11 C22 1.207(9) .
C21 O10 1.158(10) .
C21 C22 1.536(10) .
C22 O12 1.286(8) .
C24 C24 1.595(16) 2_675
C24 Eu2 3.191(7) 2_675
O10 Eu2 2.513(4) 1_455
O12 Eu2 2.436(7) 1_455
C23 C23 1.521(16) 2_565
C23 Eu1 3.236(9) 2_565
